data_7239000
loop_
_publ_author_name
'Basavaiah, Deevi'
'Kumar, Katta Santosh'
'Aravindu, Kunche'
'Lingaiah, Balthu'

_publ_section_title
;
 The Baylis--Hillman acetates in organic synthesis: development of a
 facile strategy for synthesis of functionalized unsaturated benzo-fused
 macrocyclic ethers and [n] metacyclophanes
;
_journal_issue 25
_journal_name_full 'RSC Advances'
_journal_page_first 9629
_journal_paper_doi 10.1039/c3ra40926k
_journal_volume 3
_journal_year 2013
_chemical_formula_moiety 'C23 H26 O5'
_chemical_formula_sum 'C23 H26 O5'
_chemical_formula_weight 382.44
_chemical_melting_point 423(2)
_chemical_name_common
;
(7Z,17E)-2,10-Dioxa-18-methoxycarbonyltricyclo(18.3.0.011,16)
tricosane-1(20),7,11(16),12,14,17-hexaen-21-one
;
_chemical_name_systematic
;
(7Z,17E)-2,10-Dioxa-18-methoxycarbonyltricyclo[18.3.0.011,16]
tricosane-1(20),7,11(16),12,14,17-hexaen-21-one
;
_space_group_IT_number 14
_space_group_name_Hall '-P 2yn'
_space_group_name_H-M_alt 'P 1 21/n 1'
_symmetry_cell_setting monoclinic
_symmetry_space_group_name_H-M 'P 1 21/n 1'
_atom_sites_solution_hydrogens geom
_atom_sites_solution_primary direct
_atom_sites_solution_secondary difmap
_audit_creation_method SHELXL-97
_cell_angle_alpha 90.00
_cell_angle_beta 97.190(2)
_cell_angle_gamma 90.00
_cell_formula_units_Z 4
_cell_length_a 12.4423(16)
_cell_length_b 12.3999(16)
_cell_length_c 13.5967(18)
_cell_measurement_reflns_used 6046
_cell_measurement_temperature 298(2)
_cell_measurement_theta_max 22.56
_cell_measurement_theta_min 2.23
_cell_volume 2081.2(5)
_computing_cell_refinement 'Bruker SMART'
_computing_data_collection 'Bruker SMART'
_computing_data_reduction 'Bruker SMART'
_computing_molecular_graphics 'Bruker SHELXTL'
_computing_publication_material 'Bruker SHELXTL'
_computing_structure_refinement 'SHELXL-97 (Sheldrick, 2008)'
_computing_structure_solution 'SHELXS-97 (Sheldrick, 2008)'
_diffrn_ambient_temperature 298(2)
_diffrn_measured_fraction_theta_full 1.000
_diffrn_measured_fraction_theta_max 1.000
_diffrn_measurement_device_type 'CCD area detector'
_diffrn_measurement_method 'phi and omega scans'
_diffrn_radiation_monochromator graphite
_diffrn_radiation_source 'fine-focus sealed tube'
_diffrn_radiation_type MoK\a
_diffrn_radiation_wavelength 0.71073
_diffrn_reflns_av_R_equivalents 0.0279
_diffrn_reflns_av_sigmaI/netI 0.0185
_diffrn_reflns_limit_h_max 14
_diffrn_reflns_limit_h_min -14
_diffrn_reflns_limit_k_max 14
_diffrn_reflns_limit_k_min -14
_diffrn_reflns_limit_l_max 16
_diffrn_reflns_limit_l_min -16
_diffrn_reflns_number 19587
_diffrn_reflns_theta_full 25.00
_diffrn_reflns_theta_max 25.00
_diffrn_reflns_theta_min 2.09
_exptl_absorpt_coefficient_mu 0.085
_exptl_absorpt_correction_T_max 0.9798
_exptl_absorpt_correction_T_min 0.9700
_exptl_absorpt_correction_type multi-scan
_exptl_absorpt_process_details 'bruker sadabs'
_exptl_crystal_colour Colorless
_exptl_crystal_density_diffrn 1.221
_exptl_crystal_density_method 'not measured'
_exptl_crystal_description Block
_exptl_crystal_F_000 816
_exptl_crystal_size_max 0.36
_exptl_crystal_size_mid 0.28
_exptl_crystal_size_min 0.24
_refine_diff_density_max 0.601
_refine_diff_density_min -0.421
_refine_diff_density_rms 0.045
_refine_ls_extinction_method none
_refine_ls_goodness_of_fit_ref 1.061
_refine_ls_hydrogen_treatment mixed
_refine_ls_matrix_type full
_refine_ls_number_parameters 280
_refine_ls_number_reflns 3666
_refine_ls_number_restraints 1
_refine_ls_restrained_S_all 1.061
_refine_ls_R_factor_all 0.0865
_refine_ls_R_factor_gt 0.0662
_refine_ls_shift/su_max 0.000
_refine_ls_shift/su_mean 0.000
_refine_ls_structure_factor_coef Fsqd
_refine_ls_weighting_details 'calc w=1/[\s^2^(Fo^2^)+(0.1018P)^2^+1.0067P] where P=(Fo^2^+2Fc^2^)/3'
_refine_ls_weighting_scheme calc
_refine_ls_wR_factor_gt 0.1879
_refine_ls_wR_factor_ref 0.2083
_reflns_number_gt 2706
_reflns_number_total 3666
_reflns_threshold_expression >2sigma(I)
_cod_data_source_file c3ra40926k.txt
_cod_data_source_block 6n
_cod_depositor_comments
;
The following automatic conversions were performed:

data item '_symmetry_cell_setting' value 'Monoclinic' was changed to
'monoclinic' in accordance with the
/home/saulius/struct/COD-crude-data/automatic-downloads/DataCite-retrospective/RSC/depositions/lib/dictionaries/cif_core.dic
dictionary named 'cif_core.dic' version 2.4.2 last updated on
2011-04-26.

Automatic conversion script
Id: cif_fix_values 6909 2019-04-08 15:41:33Z antanas 
;
_cod_original_sg_symbol_H-M 'P2(1)/n '
_cod_database_code 7239000

loop_
_symmetry_equiv_pos_as_xyz
'x, y, z'
'-x+1/2, y+1/2, -z+1/2'
'-x, -y, -z'
'x-1/2, -y-1/2, z-1/2'

loop_
_atom_site_label
_atom_site_type_symbol
_atom_site_fract_x
_atom_site_fract_y
_atom_site_fract_z
_atom_site_U_iso_or_equiv
_atom_site_adp_type
_atom_site_occupancy
_atom_site_symmetry_multiplicity
_atom_site_calc_flag
_atom_site_refinement_flags
_atom_site_disorder_assembly
_atom_site_disorder_group
C1 C 0.8060(2) 0.5939(2) 0.24287(18) 0.0589(6) Uani 1 1 d . . .
C2 C 0.7774(3) 0.5000(2) 0.2883(2) 0.0729(8) Uani 1 1 d . . .
H2 H 0.7065 0.4748 0.2773 0.087 Uiso 1 1 calc R . .
C3 C 0.8539(3) 0.4443(3) 0.3494(2) 0.0816(9) Uani 1 1 d . . .
H3 H 0.8344 0.3811 0.3796 0.098 Uiso 1 1 calc R . .
C4 C 0.9589(3) 0.4801(2) 0.3669(2) 0.0755(8) Uani 1 1 d . . .
H4 H 1.0105 0.4409 0.4076 0.091 Uiso 1 1 calc R . .
C5 C 0.9873(2) 0.5752(2) 0.32358(18) 0.0603(7) Uani 1 1 d . . .
H5 H 1.0579 0.6007 0.3373 0.072 Uiso 1 1 calc R . .
C6 C 0.91240(19) 0.63361(19) 0.25977(17) 0.0521(6) Uani 1 1 d . . .
C7 C 0.93786(19) 0.73823(19) 0.21768(17) 0.0519(6) Uani 1 1 d . . .
H7 H 0.8818 0.7883 0.2113 0.062 Uiso 1 1 calc R . .
C8 C 1.03019(18) 0.77142(18) 0.18736(16) 0.0482(5) Uani 1 1 d . . .
C9 C 1.12853(19) 0.7025(2) 0.17974(17) 0.0529(6) Uani 1 1 d . . .
H9A H 1.1839 0.7209 0.2338 0.063 Uiso 1 1 calc R . .
H9B H 1.1092 0.6275 0.1878 0.063 Uiso 1 1 calc R . .
C10 C 1.1753(2) 0.7144(2) 0.08373(18) 0.0586(6) Uani 1 1 d . . .
C11 C 1.2869(3) 0.7431(3) 0.0782(3) 0.0832(9) Uani 1 1 d . . .
C12 C 1.3025(3) 0.7507(4) -0.0303(3) 0.1174(15) Uani 1 1 d . . .
H12A H 1.3222 0.8236 -0.0469 0.141 Uiso 1 1 calc R . .
H12B H 1.3591 0.7020 -0.0453 0.141 Uiso 1 1 calc R . .
C13 C 1.1958(3) 0.7198(4) -0.0875(3) 0.1046(12) Uani 1 1 d . . .
H13A H 1.2029 0.6558 -0.1271 0.126 Uiso 1 1 calc R . .
H13B H 1.1668 0.7780 -0.1306 0.126 Uiso 1 1 calc R . .
C14 C 1.1252(2) 0.6986(2) -0.0076(2) 0.0658(7) Uani 1 1 d . . .
C15 C 0.9729(3) 0.6508(3) -0.1251(2) 0.0891(10) Uani 1 1 d . . .
H15A H 0.9670 0.7189 -0.1606 0.107 Uiso 1 1 calc R . .
H15B H 1.0163 0.6019 -0.1594 0.107 Uiso 1 1 calc R . .
C16 C 0.8667(4) 0.6057(5) -0.1205(3) 0.1287(17) Uani 1 1 d . B .
H16A H 0.8329 0.5969 -0.1883 0.154 Uiso 1 1 calc R . .
H16B H 0.8773 0.5338 -0.0928 0.154 Uiso 1 1 calc R . .
C17 C 0.7917(3) 0.6567(5) -0.0691(3) 0.1360(19) Uani 1 1 d . . .
H17A H 0.7777 0.7268 -0.0996 0.163 Uiso 1 1 calc R A 1
H17B H 0.8271 0.6696 -0.0025 0.163 Uiso 1 1 calc R A 1
C18 C 0.6838(4) 0.6073(4) -0.0591(3) 0.1161(15) Uani 1 1 d . B 1
H18A H 0.6546 0.5802 -0.1239 0.139 Uiso 1 1 calc R B 1
H18B H 0.6967 0.5452 -0.0159 0.139 Uiso 1 1 calc R B 1
C19A C 0.6057(5) 0.6665(5) -0.0251(5) 0.0795(14) Uani 0.60 1 d PD B 1
C19B C 0.6210(8) 0.5441(10) 0.0017(8) 0.107(3) Uani 0.40 1 d P C 2
C20A C 0.5796(4) 0.6689(5) 0.0654(5) 0.0832(16) Uani 0.60 1 d P B 1
C20B C 0.6020(7) 0.5407(8) 0.0931(8) 0.097(3) Uani 0.40 1 d P C 2
C21 C 0.6276(3) 0.6132(4) 0.1540(3) 0.1012(12) Uani 1 1 d . B 1
H21A H 0.5845 0.6254 0.2076 0.121 Uiso 1 1 calc R B 1
H21B H 0.6299 0.5363 0.1415 0.121 Uiso 1 1 calc R B 1
C22 C 1.0352(2) 0.8870(2) 0.1582(2) 0.0605(6) Uani 1 1 d . . .
C23 C 1.1508(3) 1.0315(3) 0.1307(4) 0.1099(13) Uani 1 1 d . . .
H23A H 1.1092 1.0450 0.0676 0.165 Uiso 1 1 calc R . .
H23B H 1.2261 1.0443 0.1260 0.165 Uiso 1 1 calc R . .
H23C H 1.1269 1.0786 0.1795 0.165 Uiso 1 1 calc R . .
O1 O 0.73534(14) 0.65395(17) 0.18058(16) 0.0764(6) Uani 1 1 d . . .
O2 O 1.02277(17) 0.66729(18) -0.02409(13) 0.0775(6) Uani 1 1 d . . .
O3 O 1.35666(19) 0.7592(3) 0.1474(2) 0.1137(10) Uani 1 1 d . . .
O4 O 0.95852(19) 0.94493(19) 0.1378(2) 0.1071(9) Uani 1 1 d . . .
O5 O 1.13612(15) 0.92084(15) 0.15913(16) 0.0772(6) Uani 1 1 d . . .
H19A H 0.566(4) 0.709(4) -0.069(3) 0.168(19) Uiso 1 1 d D . .
H20A H 0.533(4) 0.717(4) 0.091(4) 0.154(19) Uiso 1 1 d . . .

loop_
_atom_site_aniso_label
_atom_site_aniso_U_11
_atom_site_aniso_U_22
_atom_site_aniso_U_33
_atom_site_aniso_U_23
_atom_site_aniso_U_13
_atom_site_aniso_U_12
C1 0.0609(15) 0.0604(15) 0.0565(14) -0.0018(12) 0.0121(11) -0.0069(12)
C2 0.0804(19) 0.0693(18) 0.0716(17) 0.0012(14) 0.0201(15) -0.0184(15)
C3 0.107(3) 0.0656(18) 0.076(2) 0.0100(15) 0.0281(18) -0.0093(17)
C4 0.096(2) 0.0733(18) 0.0583(15) 0.0129(13) 0.0151(14) 0.0146(16)
C5 0.0639(15) 0.0672(16) 0.0516(14) 0.0016(12) 0.0136(11) 0.0049(12)
C6 0.0552(13) 0.0540(13) 0.0486(12) -0.0029(10) 0.0128(10) -0.0014(11)
C7 0.0494(13) 0.0534(13) 0.0530(13) -0.0009(10) 0.0062(10) 0.0017(10)
C8 0.0512(13) 0.0500(12) 0.0429(11) -0.0052(9) 0.0041(9) -0.0023(10)
C9 0.0552(13) 0.0558(14) 0.0486(13) -0.0036(10) 0.0106(10) 0.0001(11)
C10 0.0662(15) 0.0577(15) 0.0547(14) -0.0068(11) 0.0191(12) -0.0046(12)
C11 0.082(2) 0.097(2) 0.077(2) -0.0168(17) 0.0337(17) -0.0218(17)
C12 0.111(3) 0.162(4) 0.087(2) -0.019(2) 0.048(2) -0.046(3)
C13 0.131(3) 0.128(3) 0.0634(19) -0.0093(19) 0.043(2) -0.027(3)
C14 0.0790(18) 0.0643(16) 0.0566(15) -0.0072(12) 0.0184(13) -0.0068(14)
C15 0.104(3) 0.108(3) 0.0522(16) -0.0148(16) -0.0011(16) 0.000(2)
C16 0.131(4) 0.186(5) 0.064(2) -0.022(3) -0.007(2) -0.026(3)
C17 0.093(3) 0.225(6) 0.083(3) -0.007(3) -0.017(2) -0.023(3)
C18 0.107(3) 0.148(4) 0.086(2) 0.020(3) -0.014(2) -0.043(3)
C19A 0.066(3) 0.083(4) 0.084(4) 0.009(3) -0.015(3) 0.007(3)
C20B 0.086(6) 0.107(7) 0.093(6) -0.007(5) -0.006(5) -0.028(5)
C20A 0.051(3) 0.082(4) 0.114(5) -0.007(3) -0.003(3) 0.002(2)
C19B 0.079(6) 0.136(9) 0.101(7) -0.006(6) -0.009(5) -0.027(6)
C21 0.067(2) 0.125(3) 0.107(3) 0.014(2) -0.0062(18) -0.034(2)
C22 0.0615(15) 0.0539(15) 0.0680(16) 0.0001(12) 0.0159(12) 0.0015(12)
C23 0.108(3) 0.062(2) 0.160(4) 0.016(2) 0.019(3) -0.0266(19)
O1 0.0541(10) 0.0840(13) 0.0881(14) 0.0153(11) -0.0029(9) -0.0156(9)
O2 0.0858(14) 0.0998(16) 0.0460(10) -0.0101(9) 0.0044(9) -0.0080(11)
O3 0.0727(14) 0.175(3) 0.0973(18) -0.0320(17) 0.0275(13) -0.0394(16)
O4 0.0795(14) 0.0722(14) 0.177(3) 0.0431(15) 0.0435(15) 0.0182(12)
O5 0.0672(12) 0.0577(11) 0.1054(16) 0.0033(10) 0.0060(10) -0.0160(9)

loop_
_atom_type_symbol
_atom_type_description
_atom_type_scat_dispersion_real
_atom_type_scat_dispersion_imag
_atom_type_scat_source
C C 0.0033 0.0016 'International Tables Vol C Tables 4.2.6.8 and 6.1.1.4'
H H 0.0000 0.0000 'International Tables Vol C Tables 4.2.6.8 and 6.1.1.4'
O O 0.0106 0.0060 'International Tables Vol C Tables 4.2.6.8 and 6.1.1.4'

loop_
_geom_angle_atom_site_label_1
_geom_angle_atom_site_label_2
_geom_angle_atom_site_label_3
_geom_angle
O1 C1 C2 123.7(2)
O1 C1 C6 115.6(2)
C2 C1 C6 120.7(3)
C3 C2 C1 119.8(3)
C3 C2 H2 120.1
C1 C2 H2 120.1
C2 C3 C4 121.1(3)
C2 C3 H3 119.5
C4 C3 H3 119.5
C3 C4 C5 119.4(3)
C3 C4 H4 120.3
C5 C4 H4 120.3
C4 C5 C6 121.4(3)
C4 C5 H5 119.3
C6 C5 H5 119.3
C5 C6 C1 117.6(2)
C5 C6 C7 122.8(2)
C1 C6 C7 119.4(2)
C8 C7 C6 129.0(2)
C8 C7 H7 115.5
C6 C7 H7 115.5
C7 C8 C22 116.4(2)
C7 C8 C9 125.8(2)
C22 C8 C9 117.8(2)
C10 C9 C8 114.2(2)
C10 C9 H9A 108.7
C8 C9 H9A 108.7
C10 C9 H9B 108.7
C8 C9 H9B 108.7
H9A C9 H9B 107.6
C14 C10 C11 109.1(2)
C14 C10 C9 127.5(2)
C11 C10 C9 123.3(2)
O3 C11 C10 126.8(3)
O3 C11 C12 125.3(3)
C10 C11 C12 107.9(3)
C13 C12 C11 106.0(3)
C13 C12 H12A 110.5
C11 C12 H12A 110.5
C13 C12 H12B 110.5
C11 C12 H12B 110.5
H12A C12 H12B 108.7
C12 C13 C14 103.3(3)
C12 C13 H13A 111.1
C14 C13 H13A 111.1
C12 C13 H13B 111.1
C14 C13 H13B 111.1
H13A C13 H13B 109.1
O2 C14 C10 121.9(2)
O2 C14 C13 124.5(3)
C10 C14 C13 113.6(3)
C16 C15 O2 107.4(3)
C16 C15 H15A 110.2
O2 C15 H15A 110.2
C16 C15 H15B 110.2
O2 C15 H15B 110.2
H15A C15 H15B 108.5
C17 C16 C15 121.5(4)
C17 C16 H16A 107.0
C15 C16 H16A 107.0
C17 C16 H16B 107.0
C15 C16 H16B 107.0
H16A C16 H16B 106.7
C16 C17 C18 121.8(5)
C16 C17 H17A 106.9
C18 C17 H17A 106.9
C16 C17 H17B 106.9
C18 C17 H17B 106.9
H17A C17 H17B 106.7
C19A C18 C17 120.1(5)
C19A C18 H18A 107.3
C17 C18 H18A 107.3
C19A C18 H18B 107.3
C17 C18 H18B 107.3
H18A C18 H18B 106.9
C20A C19A C18 127.5(5)
C20A C19A H19A 115(4)
C18 C19A H19A 117(4)
C19A C20A C21 130.1(5)
C19A C20A H20A 127(3)
C21 C20A H20A 102(3)
O1 C21 C20A 108.4(3)
O1 C21 H21A 110.0
C20A C21 H21A 110.0
O1 C21 H21B 110.0
C20A C21 H21B 110.0
H21A C21 H21B 108.4
O4 C22 O5 122.6(2)
O4 C22 C8 125.5(2)
O5 C22 C8 112.0(2)
O5 C23 H23A 109.5
O5 C23 H23B 109.5
H23A C23 H23B 109.5
O5 C23 H23C 109.5
H23A C23 H23C 109.5
H23B C23 H23C 109.5
C1 O1 C21 118.3(2)
C14 O2 C15 119.4(2)
C22 O5 C23 116.8(2)

loop_
_geom_bond_atom_site_label_1
_geom_bond_atom_site_label_2
_geom_bond_distance
C1 O1 1.363(3)
C1 C2 1.385(4)
C1 C6 1.404(3)
C2 C3 1.370(4)
C2 H2 0.9300
C3 C4 1.373(5)
C3 H3 0.9300
C4 C5 1.384(4)
C4 H4 0.9300
C5 C6 1.394(3)
C5 H5 0.9300
C6 C7 1.468(3)
C7 C8 1.333(3)
C7 H7 0.9300
C8 C22 1.490(3)
C8 C9 1.507(3)
C9 C10 1.501(3)
C9 H9A 0.9700
C9 H9B 0.9700
C10 C14 1.333(4)
C10 C11 1.445(4)
C11 O3 1.214(4)
C11 C12 1.515(5)
C12 C13 1.501(5)
C12 H12A 0.9700
C12 H12B 0.9700
C13 C14 1.502(4)
C13 H13A 0.9700
C13 H13B 0.9700
C14 O2 1.325(3)
C15 C16 1.444(5)
C15 O2 1.449(3)
C15 H15A 0.9700
C15 H15B 0.9700
C16 C17 1.386(6)
C16 H16A 0.9700
C16 H16B 0.9700
C17 C18 1.498(6)
C17 H17A 0.9700
C17 H17B 0.9700
C18 C19A 1.345(7)
C18 H18A 0.9700
C18 H18B 0.9700
C19A C20A 1.312(9)
C19A H19A 0.899(19)
C20B C19B 1.296(14)
C20A C21 1.450(7)
C20A H20A 0.93(5)
C21 O1 1.436(3)
C21 H21A 0.9700
C21 H21B 0.9700
C22 O4 1.199(3)
C22 O5 1.323(3)
C23 O5 1.443(4)
C23 H23A 0.9600
C23 H23B 0.9600
C23 H23C 0.9600
